data_7159607
loop_
_publ_author_name
'Qiu, Yi-Feng'
'Cao, Jian-He'
'Wang, Shutao'
'Wang, Qiang'
'Li, Ming'
'Wang, Jun-Jiao'
'Quan, Zheng-Jun'
'Wang, Xi-Cun'

_publ_section_title
;
 Synthesis of 3(2<i>H</i>)-furanone derivatives:
 <i>p</i>-TsOH/halotrimethylsilane promoted cycloketonization of
 <i>&#x3b3;</i>-hydroxyl ynones.
;
_journal_issue 43
_journal_name_full 'Organic &amp; biomolecular chemistry'
_journal_page_first 8744
_journal_page_last 8748
_journal_paper_doi 10.1039/d3ob01500a
_journal_volume 21
_journal_year 2023
_chemical_formula_moiety 'C22 H15 N3 O2'
_chemical_formula_sum 'C22 H15 N3 O2'
_chemical_formula_weight 353.37
_space_group_crystal_system monoclinic
_space_group_IT_number 14
_space_group_name_Hall '-P 2ybc'
_space_group_name_H-M_alt 'P 1 21/c 1'
_atom_sites_solution_hydrogens geom
_atom_sites_solution_primary dual
_audit_creation_date 2022-01-04
_audit_creation_method
;
Olex2 1.3-ac4
(compiled 2019.04.23 svn.r3594 for Rigaku Oxford Diffraction, GUI svn.r5739)
;
_audit_update_record
;
2023-05-24 deposited with the CCDC.	2023-10-19 downloaded from the CCDC.
;
_cell_angle_alpha 90
_cell_angle_beta 105.134(2)
_cell_angle_gamma 90
_cell_formula_units_Z 4
_cell_length_a 11.7255(2)
_cell_length_b 19.0167(4)
_cell_length_c 8.36520(18)
_cell_measurement_reflns_used 8452
_cell_measurement_temperature 295.77(10)
_cell_measurement_theta_max 76.9540
_cell_measurement_theta_min 2.3290
_cell_volume 1800.58(6)
_computing_cell_refinement 'CrysAlisPro 1.171.41.113a (Rigaku OD, 2021)'
_computing_data_collection 'CrysAlisPro 1.171.41.113a (Rigaku OD, 2021)'
_computing_data_reduction 'CrysAlisPro 1.171.41.113a (Rigaku OD, 2021)'
_computing_molecular_graphics 'Olex2 (Dolomanov et al., 2009)'
_computing_publication_material 'Olex2 (Dolomanov et al., 2009)'
_computing_structure_refinement 'ShelXL (Sheldrick, 2015)'
_computing_structure_solution 'ShelXT (Sheldrick, 2015)'
_diffrn_ambient_environment air
_diffrn_ambient_temperature 295.77(10)
_diffrn_detector 'Hybrid Pixel Array Detector'
_diffrn_detector_area_resol_mean 10.0000
_diffrn_detector_type HyPix
_diffrn_measured_fraction_theta_full 0.993
_diffrn_measured_fraction_theta_max 0.951
_diffrn_measurement_details
;
List of Runs (angles in degrees, time in seconds):

  # Type    Start    End  Width  t~exp~   \w     \q     \k     \f   Frames
#--------------------------------------------------------------------------
  1  \w     60.00 105.00   0.50    0.05    --   47.57  28.00  93.00   90
  2  \w     97.00 133.00   0.50    0.05    --  107.75  28.00  93.00   72
  3  \w     98.00 175.00   0.50    0.05    --  107.75  37.00-180.00  154
  4  \w     38.00  63.00   0.50    0.05    --  107.75 -57.00 150.00   50
  5  \w     37.00  63.00   0.50    0.05    --  107.75 -77.00 120.00   52
  6  \w     78.00 103.00   0.50    0.05    --  107.75 -77.00 120.00   50
  7  \w     35.00  60.00   0.50    0.05    --  107.75 -57.00 -30.00   50
  8  \w    -18.00  30.00   0.50    0.05    --   47.57 -28.00 -67.00   96
  9  \w     35.00  60.00   0.50    0.05    --  107.75 -57.00  30.00   50
 10  \w     35.00  61.00   0.50    0.05    --  107.75 -57.00-120.00   52
 11  \w     53.00  79.00   0.50    0.05    --  107.75 -77.00-180.00   52
 12  \w     35.00  60.00   0.50    0.05    --  107.75 -57.00-150.00   50
 13  \w    -93.00 -26.00   0.50    0.05    --  -47.57 125.00-120.00  134
 14  \w    -74.00 -28.00   0.50    0.05    -- -100.00  77.00 -90.00   92
 15  \w   -109.00 -62.00   0.50    0.05    -- -100.00  77.00  60.00   94
 16  \w    -67.00 -28.00   0.50    0.05    -- -100.00  57.00  30.00   78
 17  \w    -69.00 -36.00   0.50    0.05    -- -100.00  57.00  90.00   66
 18  \w    -68.00 -33.00   0.50    0.05    -- -100.00  57.00   0.00   70
 19  \w    -69.00 -28.00   0.50    0.05    -- -100.00  57.00 -90.00   82
 20  \w    -62.00 -36.00   0.50    0.05    -- -100.00  57.00-120.00   52
 21  \w   -174.00 -99.00   0.50    0.05    -- -100.00 -28.00 -67.00  150
 22  \w   -122.00 -50.00   0.50    0.05    --  -47.57 -28.00 -67.00  144
 23  \w     35.00 109.00   0.50    0.05    --  107.75-125.00-180.00  148
 24  \w    -31.00  26.00   0.50    0.05    --  -47.57  28.00  93.00  114
;
_diffrn_measurement_device 'four-circle diffractometer'
_diffrn_measurement_device_type 'ROD, Synergy Custom system, HyPix'
_diffrn_measurement_method '\w scans'
_diffrn_orient_matrix_type 'CrysAlisPro convention (1999,Acta A55,543-557)'
_diffrn_orient_matrix_UB_11 -0.0859237000
_diffrn_orient_matrix_UB_12 0.0291464000
_diffrn_orient_matrix_UB_13 0.0950422000
_diffrn_orient_matrix_UB_21 -0.0969373000
_diffrn_orient_matrix_UB_22 0.0065094000
_diffrn_orient_matrix_UB_23 -0.1638925000
_diffrn_orient_matrix_UB_31 -0.0417105000
_diffrn_orient_matrix_UB_32 -0.0753075000
_diffrn_orient_matrix_UB_33 0.0226308000
_diffrn_radiation_monochromator mirror
_diffrn_radiation_probe x-ray
_diffrn_radiation_type 'Cu K\a'
_diffrn_radiation_wavelength 1.54184
_diffrn_reflns_av_R_equivalents 0.0354
_diffrn_reflns_av_unetI/netI 0.0254
_diffrn_reflns_Laue_measured_fraction_full 0.993
_diffrn_reflns_Laue_measured_fraction_max 0.951
_diffrn_reflns_limit_h_max 14
_diffrn_reflns_limit_h_min -14
_diffrn_reflns_limit_k_max 18
_diffrn_reflns_limit_k_min -23
_diffrn_reflns_limit_l_max 9
_diffrn_reflns_limit_l_min -10
_diffrn_reflns_number 11937
_diffrn_reflns_point_group_measured_fraction_full 0.993
_diffrn_reflns_point_group_measured_fraction_max 0.951
_diffrn_reflns_theta_full 67.684
_diffrn_reflns_theta_max 77.300
_diffrn_reflns_theta_min 4.546
_diffrn_source 'Rotating-anode X-ray tube'
_diffrn_source_type 'Rigaku (Cu) X-ray Source'
_exptl_absorpt_coefficient_mu 0.692
_exptl_absorpt_correction_T_max 1.00000
_exptl_absorpt_correction_T_min 0.68290
_exptl_absorpt_correction_type multi-scan
_exptl_absorpt_process_details
;
CrysAlisPro 1.171.41.113a (Rigaku Oxford Diffraction, 2021)
Empirical absorption correction using spherical harmonics,
implemented in SCALE3 ABSPACK scaling algorithm.
;
_exptl_crystal_colour 'clear light yellow'
_exptl_crystal_colour_lustre clear
_exptl_crystal_colour_modifier light
_exptl_crystal_colour_primary yellow
_exptl_crystal_density_diffrn 1.304
_exptl_crystal_description block
_exptl_crystal_F_000 736
_exptl_crystal_size_max 0.15
_exptl_crystal_size_mid 0.11
_exptl_crystal_size_min 0.09
_refine_diff_density_max 0.219
_refine_diff_density_min -0.252
_refine_diff_density_rms 0.050
_refine_ls_extinction_method none
_refine_ls_goodness_of_fit_ref 1.066
_refine_ls_hydrogen_treatment constr
_refine_ls_matrix_type full
_refine_ls_number_parameters 244
_refine_ls_number_reflns 3640
_refine_ls_number_restraints 0
_refine_ls_restrained_S_all 1.066
_refine_ls_R_factor_all 0.0529
_refine_ls_R_factor_gt 0.0488
_refine_ls_shift/su_max 0.000
_refine_ls_shift/su_mean 0.000
_refine_ls_structure_factor_coef Fsqd
_refine_ls_weighting_details 'w=1/[\s^2^(Fo^2^)+(0.0754P)^2^+0.2758P] where P=(Fo^2^+2Fc^2^)/3'
_refine_ls_weighting_scheme calc
_refine_ls_wR_factor_gt 0.1300
_refine_ls_wR_factor_ref 0.1331
_reflns_Friedel_coverage 0.000
_reflns_number_gt 3236
_reflns_number_total 3640
_reflns_threshold_expression 'I > 2\s(I)'
_cod_data_source_file d3ob01500a2.cif
_cod_data_source_block exp_51_auto
_cod_depositor_comments 'Adding full bibliography for 7159607--7159608.cif.'
_cod_original_cell_volume 1800.58(7)
_cod_database_code 7159607
_shelx_shelxl_version_number 2018/3
_shelx_space_group_comment
;
The symmetry employed for this shelxl refinement is uniquely defined
by the following loop, which should always be used as a source of
symmetry information in preference to the above space-group names.
They are only intended as comments.
;
_reflns_odcompleteness_completeness 99.46
_reflns_odcompleteness_iscentric 1
_reflns_odcompleteness_theta 66.97
_olex2_refinement_description
;
1. Fixed Uiso
 At 1.2 times of:
  All C(H) groups
2.a Aromatic/amide H refined with riding coordinates:
 C2(H2), C9(H9), C10(H10), C11(H11), C12(H12), C13(H13), C14(H14), C15(H15),
 C16(H16), C17(H17), C18(H18), C19(H19), C20(H20), C21(H21), C22(H22)
;
_olex2_submission_special_instructions 'No special instructions were received'
_oxdiff_exptl_absorpt_empirical_details
;
Empirical correction (ABSPACK) includes:
- Absorption correction using spherical harmonics
- Frame scaling
;
_oxdiff_exptl_absorpt_empirical_full_max 4.092
_oxdiff_exptl_absorpt_empirical_full_min 0.533

loop_
_space_group_symop_operation_xyz
'x, y, z'
'-x, y+1/2, -z+1/2'
'-x, -y, -z'
'x, -y-1/2, z-1/2'

loop_
_atom_site_label
_atom_site_type_symbol
_atom_site_fract_x
_atom_site_fract_y
_atom_site_fract_z
_atom_site_U_iso_or_equiv
_atom_site_adp_type
_atom_site_occupancy
_atom_site_site_symmetry_order
_atom_site_calc_flag
_atom_site_refinement_flags_posn
_atom_site_refinement_flags_adp
_atom_site_refinement_flags_occupancy
_atom_site_disorder_assembly
_atom_site_disorder_group
O1 O 0.35210(7) 0.66826(5) 0.68244(11) 0.0427(2) Uani 1 1 d . . . . .
O2 O 0.32849(8) 0.49236(5) 0.80580(12) 0.0487(3) Uani 1 1 d . . . . .
N1 N 0.69072(11) 0.64523(7) 0.9911(2) 0.0634(4) Uani 1 1 d . . . . .
N2 N 0.78778(11) 0.64173(8) 1.0947(2) 0.0661(4) Uani 1 1 d . . . . .
N3 N 0.87379(14) 0.63132(11) 1.1873(3) 0.0968(6) Uani 1 1 d . . . . .
C1 C 0.45047(10) 0.65705(7) 0.80860(15) 0.0392(3) Uani 1 1 d . . . . .
C2 C 0.45689(11) 0.59229(7) 0.87589(16) 0.0420(3) Uani 1 1 d . . . . .
H2 H 0.516809 0.575893 0.964124 0.050 Uiso 1 1 calc R . . . .
C3 C 0.26832(11) 0.58030(7) 0.48107(15) 0.0419(3) Uani 1 1 d . . . . .
C4 C 0.28168(10) 0.60410(6) 0.65809(15) 0.0378(3) Uani 1 1 d . . . . .
C5 C 0.35598(11) 0.55325(6) 0.78850(15) 0.0381(3) Uani 1 1 d . . . . .
C6 C 0.52877(11) 0.71833(7) 0.84642(16) 0.0427(3) Uani 1 1 d . . . . .
C7 C 0.64655(12) 0.71305(7) 0.94045(18) 0.0478(3) Uani 1 1 d . . . . .
C8 C 0.16413(10) 0.61835(7) 0.69737(15) 0.0411(3) Uani 1 1 d . . . . .
C9 C 0.48563(14) 0.78461(7) 0.7891(2) 0.0538(4) Uani 1 1 d . . . . .
H9 H 0.408077 0.788938 0.725323 0.065 Uiso 1 1 calc R . . . .
C10 C 0.33538(13) 0.52616(9) 0.44312(19) 0.0563(4) Uani 1 1 d . . . . .
H10 H 0.389327 0.502721 0.527615 0.068 Uiso 1 1 calc R . . . .
C11 C 0.08214(13) 0.56421(9) 0.6751(2) 0.0553(4) Uani 1 1 d . . . . .
H11 H 0.099273 0.520833 0.635510 0.066 Uiso 1 1 calc R . . . .
C12 C 0.71632(14) 0.77303(9) 0.9747(2) 0.0616(4) Uani 1 1 d . . . . .
H12 H 0.794450 0.769401 1.036738 0.074 Uiso 1 1 calc R . . . .
C13 C 0.13741(14) 0.68208(8) 0.7570(2) 0.0564(4) Uani 1 1 d . . . . .
H13 H 0.191779 0.718716 0.773305 0.068 Uiso 1 1 calc R . . . .
C14 C 0.67096(16) 0.83761(9) 0.9179(3) 0.0697(5) Uani 1 1 d . . . . .
H14 H 0.718348 0.877441 0.942268 0.084 Uiso 1 1 calc R . . . .
C15 C 0.55542(16) 0.84371(8) 0.8248(2) 0.0666(5) Uani 1 1 d . . . . .
H15 H 0.524885 0.887514 0.786519 0.080 Uiso 1 1 calc R . . . .
C16 C 0.18943(16) 0.61421(10) 0.35270(19) 0.0653(4) Uani 1 1 d . . . . .
H16 H 0.143230 0.650663 0.375605 0.078 Uiso 1 1 calc R . . . .
C17 C 0.02916(15) 0.69162(10) 0.7928(2) 0.0690(5) Uani 1 1 d . . . . .
H17 H 0.011484 0.734782 0.832773 0.083 Uiso 1 1 calc R . . . .
C18 C -0.05127(14) 0.63849(11) 0.7700(2) 0.0667(5) Uani 1 1 d . . . . .
H18 H -0.123610 0.645401 0.793803 0.080 Uiso 1 1 calc R . . . .
C19 C -0.02511(14) 0.57470(11) 0.7116(2) 0.0666(5) Uani 1 1 d . . . . .
H19 H -0.079804 0.538267 0.696546 0.080 Uiso 1 1 calc R . . . .
C20 C 0.24459(19) 0.54052(14) 0.1544(2) 0.0818(6) Uani 1 1 d . . . . .
H20 H 0.236276 0.527089 0.045084 0.098 Uiso 1 1 calc R . . . .
C21 C 0.32265(16) 0.50658(12) 0.2796(2) 0.0745(5) Uani 1 1 d . . . . .
H21 H 0.367895 0.469910 0.255417 0.089 Uiso 1 1 calc R . . . .
C22 C 0.1786(2) 0.59444(13) 0.1905(2) 0.0861(6) Uani 1 1 d . . . . .
H22 H 0.125786 0.618087 0.105031 0.103 Uiso 1 1 calc R . . . .

loop_
_atom_site_aniso_label
_atom_site_aniso_U_11
_atom_site_aniso_U_22
_atom_site_aniso_U_33
_atom_site_aniso_U_23
_atom_site_aniso_U_13
_atom_site_aniso_U_12
O1 0.0358(4) 0.0362(5) 0.0495(5) 0.0056(4) -0.0009(4) -0.0031(3)
O2 0.0511(5) 0.0353(5) 0.0547(6) 0.0058(4) 0.0048(4) -0.0037(4)
N1 0.0408(6) 0.0533(7) 0.0827(9) 0.0027(6) -0.0079(6) -0.0022(5)
N2 0.0423(7) 0.0657(9) 0.0808(10) 0.0055(7) -0.0007(7) -0.0015(6)
N3 0.0503(9) 0.1056(14) 0.1129(15) 0.0154(11) -0.0171(9) 0.0042(9)
C1 0.0333(6) 0.0400(6) 0.0413(6) -0.0004(5) 0.0042(5) -0.0006(5)
C2 0.0375(6) 0.0413(7) 0.0419(6) 0.0034(5) 0.0007(5) -0.0003(5)
C3 0.0380(6) 0.0462(7) 0.0397(6) 0.0016(5) 0.0065(5) -0.0062(5)
C4 0.0343(6) 0.0335(6) 0.0417(6) 0.0018(5) 0.0030(5) -0.0028(5)
C5 0.0376(6) 0.0362(6) 0.0384(6) 0.0016(5) 0.0063(5) 0.0015(5)
C6 0.0410(7) 0.0398(7) 0.0450(7) -0.0019(5) 0.0070(5) -0.0048(5)
C7 0.0420(7) 0.0454(7) 0.0520(7) -0.0027(6) 0.0050(6) -0.0045(5)
C8 0.0346(6) 0.0450(7) 0.0396(6) 0.0022(5) 0.0025(5) 0.0019(5)
C9 0.0491(8) 0.0425(8) 0.0632(9) 0.0038(6) 0.0028(6) -0.0034(6)
C10 0.0446(7) 0.0699(10) 0.0524(8) -0.0086(7) 0.0094(6) 0.0029(7)
C11 0.0436(7) 0.0574(9) 0.0640(9) -0.0069(7) 0.0123(6) -0.0080(6)
C12 0.0472(8) 0.0579(9) 0.0713(10) -0.0060(7) 0.0003(7) -0.0141(7)
C13 0.0498(8) 0.0477(8) 0.0699(9) -0.0026(7) 0.0123(7) 0.0059(6)
C14 0.0670(10) 0.0487(9) 0.0853(12) -0.0046(8) 0.0057(9) -0.0211(7)
C15 0.0700(10) 0.0409(8) 0.0810(11) 0.0041(7) 0.0059(9) -0.0082(7)
C16 0.0735(10) 0.0705(11) 0.0460(8) 0.0132(7) 0.0048(7) 0.0120(8)
C17 0.0586(9) 0.0689(11) 0.0799(11) -0.0010(9) 0.0189(8) 0.0214(8)
C18 0.0426(8) 0.0967(13) 0.0611(9) 0.0121(9) 0.0144(7) 0.0158(8)
C19 0.0422(8) 0.0850(12) 0.0717(10) 0.0010(9) 0.0134(7) -0.0101(8)
C20 0.0799(12) 0.1251(18) 0.0436(8) -0.0104(10) 0.0220(8) -0.0262(12)
C21 0.0635(10) 0.1015(15) 0.0637(11) -0.0255(10) 0.0260(8) -0.0086(10)
C22 0.0944(15) 0.1129(17) 0.0419(8) 0.0189(10) 0.0017(9) 0.0001(13)

loop_
_atom_type_symbol
_atom_type_description
_atom_type_scat_dispersion_real
_atom_type_scat_dispersion_imag
_atom_type_scat_source
C C 0.0181 0.0091 'International Tables Vol C Tables 4.2.6.8 and 6.1.1.4'
H H 0.0000 0.0000 'International Tables Vol C Tables 4.2.6.8 and 6.1.1.4'
N N 0.0311 0.0180 'International Tables Vol C Tables 4.2.6.8 and 6.1.1.4'
O O 0.0492 0.0322 'International Tables Vol C Tables 4.2.6.8 and 6.1.1.4'

loop_
_geom_angle_atom_site_label_1
_geom_angle_atom_site_label_2
_geom_angle_atom_site_label_3
_geom_angle
_geom_angle_site_symmetry_1
_geom_angle_site_symmetry_3
_geom_angle_publ_flag
C1 O1 C4 108.15(9) . . ?
N2 N1 C7 117.16(13) . . ?
N3 N2 N1 172.9(2) . . ?
O1 C1 C6 113.51(11) . . ?
C2 C1 O1 114.23(11) . . ?
C2 C1 C6 132.26(12) . . ?
C1 C2 C5 108.25(11) . . ?
C10 C3 C4 121.77(12) . . ?
C16 C3 C4 119.83(13) . . ?
C16 C3 C10 118.37(14) . . ?
O1 C4 C3 107.25(10) . . ?
O1 C4 C5 103.34(9) . . ?
O1 C4 C8 109.42(10) . . ?
C3 C4 C5 113.46(10) . . ?
C3 C4 C8 113.28(10) . . ?
C8 C4 C5 109.53(10) . . ?
O2 C5 C2 129.98(12) . . ?
O2 C5 C4 124.03(11) . . ?
C2 C5 C4 105.99(10) . . ?
C7 C6 C1 122.24(12) . . ?
C9 C6 C1 119.56(12) . . ?
C9 C6 C7 118.20(12) . . ?
C6 C7 N1 117.60(12) . . ?
C12 C7 N1 122.52(13) . . ?
C12 C7 C6 119.83(13) . . ?
C11 C8 C4 118.26(12) . . ?
C13 C8 C4 122.62(12) . . ?
C13 C8 C11 119.11(13) . . ?
C15 C9 C6 121.41(14) . . ?
C3 C10 C21 120.35(16) . . ?
C19 C11 C8 120.06(15) . . ?
C14 C12 C7 120.59(15) . . ?
C8 C13 C17 119.97(15) . . ?
C12 C14 C15 120.34(14) . . ?
C9 C15 C14 119.63(15) . . ?
C3 C16 C22 120.54(18) . . ?
C18 C17 C13 120.75(16) . . ?
C17 C18 C19 119.69(15) . . ?
C18 C19 C11 120.43(16) . . ?
C21 C20 C22 119.52(17) . . ?
C20 C21 C10 120.61(19) . . ?
C20 C22 C16 120.60(18) . . ?

loop_
_geom_bond_atom_site_label_1
_geom_bond_atom_site_label_2
_geom_bond_distance
_geom_bond_site_symmetry_2
_geom_bond_publ_flag
O1 C1 1.3616(14) . ?
O1 C4 1.4575(14) . ?
O2 C5 1.2206(15) . ?
N1 N2 1.2392(18) . ?
N1 C7 1.4131(19) . ?
N2 N3 1.117(2) . ?
C1 C2 1.3479(18) . ?
C1 C6 1.4661(17) . ?
C2 C5 1.4261(17) . ?
C3 C4 1.5169(17) . ?
C3 C10 1.382(2) . ?
C3 C16 1.381(2) . ?
C4 C5 1.5452(16) . ?
C4 C8 1.5225(17) . ?
C6 C7 1.4031(19) . ?
C6 C9 1.3958(19) . ?
C7 C12 1.389(2) . ?
C8 C11 1.3875(19) . ?
C8 C13 1.378(2) . ?
C9 C15 1.376(2) . ?
C10 C21 1.387(2) . ?
C11 C19 1.384(2) . ?
C12 C14 1.373(2) . ?
C13 C17 1.390(2) . ?
C14 C15 1.380(3) . ?
C16 C22 1.382(3) . ?
C17 C18 1.361(3) . ?
C18 C19 1.372(3) . ?
C20 C21 1.360(3) . ?
C20 C22 1.365(3) . ?
